data_4030281
loop_
_publ_author_name
'Millet, J. M. M.'
'Mentzen, B. F.'

_publ_section_title
;
 Crystal structures of cesium and rubidiul iron diphosphates RbFeP2O7 and
 CsFeP2O7
;
_journal_name_full 'European Journal of Solid State and Inorganic Chemistry'
_journal_page_first 493
_journal_page_last 504
_journal_volume 28
_journal_year 1991
_chemical_formula_sum 'Cs Fe O7 P2'
_chemical_formula_weight 362.7
_space_group_IT_number 14
_symmetry_cell_setting monoclinic
_symmetry_Int_Tables_number 14
_symmetry_space_group_name_Hall '-P 2ybc'
_symmetry_space_group_name_H-M 'P 1 21/c 1'
_cell_angle_alpha 90
_cell_angle_beta 104.794(1)
_cell_angle_gamma 90
_cell_formula_units_Z 4
_cell_length_a 7.6966(2)
_cell_length_b 9.9417(2)
_cell_length_c 8.3828(1)
_cell_volume 620.17(2)
_diffrn_ambient_temperature 293
_diffrn_radiation_probe x-ray
_diffrn_radiation_type CuK\a
_diffrn_radiation_wavelength 1.5418
_exptl_crystal_density_diffrn 3.883
_pd_proc_ls_prof_R_factor 0.0575
_pd_proc_ls_prof_wR_expected 0.0531
_pd_proc_ls_prof_wR_factor 0.0775
_refine_ls_number_parameters 43
_refine_ls_number_reflns 985
_refine_ls_R_I_factor 0.0455
_cod_data_source_file EJSSIC-1991-28-493-504-2.cif
_cod_data_source_block CsFeP2O7
_cod_original_sg_symbol_H-M 'P 21/c'
_cod_database_code 4030281

loop_
_symmetry_equiv_pos_site_id
_symmetry_equiv_pos_as_xyz
1 x,y,z
2 -x,1/2+y,1/2-z
3 -x,-y,-z
4 x,1/2-y,1/2+z

loop_
_atom_site_label
_atom_site_type_symbol
_atom_site_thermal_displace_type
_atom_site_fract_x
_atom_site_fract_y
_atom_site_fract_z
_atom_site_occupancy
_atom_site_U_iso_or_equiv
Fe Fe Uiso 0.2389(6) 0.6032(4) 0.7588(5) 1.000 0.0500(13)
P1 P Uiso 0.4240(10) 0.6259(8) 0.1770(10) 1.000 0.011(3)
P2 P Uiso 0.1220(10) 0.9090(7) 0.8318(9) 1.000 0.0500(13)
O1 O Uiso 0.316(2) 0.9530(10) 0.7870(10) 1.000 0.003(4)
O2 O Uiso 0.0800(10) 0.7400(10) 0.2560(10) 1.000 0.050(4)
O3 O Uiso 0.616(2) 0.5710(10) 0.2230(10) 1.000 0.050(4)
O4 O Uiso 0.162(2) 0.5830(10) 0.521(2) 1.000 0.003(4)
O5 O Uiso 0.317(2) 0.6020(10) -0.0010(10) 1.000 0.011(4)
O6 O Uiso 0.986(2) 0.4940(10) 0.237(2) 1.000 0.008(4)
O7 O Uiso 0.4390(10) 0.7800(10) 0.2290(10) 1.000 0.004(4)
Cs Cs Uiso 0.2001(3) 0.2925(2) 0.0371(2) 1.000 0.0053(3)

loop_
_atom_type_symbol
_atom_type_description
_atom_type_scat_dispersion_real
_atom_type_scat_dispersion_imag
_atom_type_scat_source
Cs Cs -0.7457 7.9052 ' International Tables Vol C Tables 4.2.6.8 and 6.1.1.4'
Fe Fe -1.1336 3.1974 ' International Tables Vol C Tables 4.2.6.8 and 6.1.1.4'
O O 0.0492 0.0322 ' International Tables Vol C Tables 4.2.6.8 and 6.1.1.4'
P P 0.2955 0.4335 ' International Tables Vol C Tables 4.2.6.8 and 6.1.1.4'

loop_
_geom_angle_atom_site_label_1
_geom_angle_atom_site_label_2
_geom_angle_atom_site_label_3
_geom_angle
_geom_angle_site_symmetry_1
_geom_angle_site_symmetry_3
_geom_angle_publ_flag
O4 Fe O5 173.7(5) . 1_556 yes
O3 Fe O4 90.4(5) 3_666 . yes
O4 Fe O6 86.0(7) . 3_666 yes
O2 Fe O4 92.5(5) 4_565 . yes
O4 Fe O7 88.5(5) . 4_565 yes
O3 Fe O5 84.2(4) 3_666 1_556 yes
O5 Fe O6 91.1(7) 1_556 3_666 yes
O2 Fe O5 92.5(5) 4_565 1_556 yes
O5 Fe O7 95.1(5) 1_556 4_565 yes
O3 Fe O6 92.8(5) 3_666 3_666 yes
O2 Fe O3 173.0(5) 4_565 3_666 yes
O3 Fe O7 94.5(5) 3_666 4_565 yes
O2 Fe O6 81.1(5) 4_565 3_666 yes
O6 Fe O7 170.9(5) 3_666 4_565 yes
O2 Fe O7 92.0(4) 4_565 4_565 yes
O3 P1 O5 115.9(8) . . yes
O3 P1 O7 106.1(7) . . yes
O1 P1 O3 106.9(8) 4_564 . yes
O5 P1 O7 113.7(7) . . yes
O1 P1 O5 104.9(8) 4_564 . yes
O1 P1 O7 109.1(7) 4_564 . yes
O1 P2 O6 104.7(8) . 4_465 yes
O1 P2 O2 104.5(6) . 4_565 yes
O1 P2 O4 105.1(8) . 4_565 yes
O2 P2 O6 109.9(7) 4_565 4_465 yes
O4 P2 O6 116.3(9) 4_565 4_465 yes
O2 P2 O4 114.9(6) 4_565 4_565 yes
P1 O1 P2 128.5(8) 4_565 . yes
Fe O2 P2 131.2(6) 4_564 4_564 yes
Fe O3 P1 142.7(8) 3_666 . yes
Fe O4 P2 169.2(8) . 4_564 yes
Fe O5 P1 162.8(10) 1_554 . yes
Fe O6 P2 143.0(11) 3_666 4_664 yes
Fe O7 P1 126.3(6) 4_564 . yes

loop_
_geom_bond_atom_site_label_1
_geom_bond_atom_site_label_2
_geom_bond_distance
_geom_bond_site_symmetry_2
_geom_bond_publ_flag
Fe O4 1.940(17) . yes
Fe O5 1.949(9) 1_556 yes
Fe O3 2.045(13) 3_666 yes
Fe O6 1.991(15) 3_666 yes
Fe O2 1.978(10) 4_565 yes
Fe O7 1.995(10) 4_565 yes
P1 O3 1.530(17) . yes
P1 O5 1.528(12) . yes
P1 O7 1.589(13) . yes
P1 O1 1.596(15) 4_564 yes
P2 O1 1.688(17) . yes
P2 O6 1.494(16) 4_465 yes
P2 O2 1.612(12) 4_565 yes
P2 O4 1.539(18) 4_565 yes

loop_
_geom_torsion_atom_site_label_1
_geom_torsion_atom_site_label_2
_geom_torsion_atom_site_label_3
_geom_torsion_atom_site_label_4
_geom_torsion
_geom_torsion_site_symmetry_1
_geom_torsion_site_symmetry_3
_geom_torsion_site_symmetry_4
_geom_torsion_publ_flag
O4 Fe O3 P1 113.2(11) . 3_666 3_666 no
O4 Fe O2 P2 -126.7(8) . 4_565 . no
O5 Fe O2 P2 57.1(8) 1_556 4_565 . no
O6 Fe O2 P2 147.8(9) 3_666 4_565 . no
O7 Fe O2 P2 -38.1(8) 4_565 4_565 . no
O4 Fe O7 P1 79.4(8) . 4_565 4_565 no
O5 P1 O3 Fe -61.9(13) . . 3_666 no
O7 P1 O3 Fe 171.0(8) . . 3_666 no
O1 P1 O3 Fe 54.7(12) 4_564 . 3_666 no
O3 P1 O7 Fe -162.6(6) . . 4_564 no
O5 P1 O7 Fe 69.0(10) . . 4_564 no
O1 P1 O7 Fe -47.7(10) 4_564 . 4_564 no
O3 P1 O1 P2 161.0(8) . 4_564 4_564 no
O5 P1 O1 P2 -75.5(10) . 4_564 4_564 no
O7 P1 O1 P2 46.6(11) . 4_564 4_564 no
O6 P2 O1 P1 -109.2(10) 4_465 . 4_565 no
O2 P2 O1 P1 6.4(11) 4_565 . 4_565 no
O4 P2 O1 P1 127.7(9) 4_565 . 4_565 no
O1 P2 O2 Fe 42.5(9) . 4_565 . no
O6 P2 O2 Fe 154.3(9) 4_465 4_565 . no
O4 P2 O2 Fe -72.2(11) 4_565 4_565 . no
